data_4000475
_journal_name_full 'Chemistry of Materials'
_journal_paper_doi 10.1021/cm049007w
_journal_year 2004
_chemical_formula_sum 'C46 H52 Cl12 Mn2 N12 Nb6 O4'
_chemical_formula_weight 1929.74
_space_group_IT_number 61
_symmetry_cell_setting orthorhombic
_symmetry_space_group_name_Hall '-P 2ac 2ab'
_symmetry_space_group_name_H-M 'P b c a'
_atom_sites_solution_hydrogens geom
_atom_sites_solution_primary direct
_atom_sites_solution_secondary difmap
_cell_angle_alpha 90.00
_cell_angle_beta 90.00
_cell_angle_gamma 90.00
_cell_formula_units_Z 4
_cell_length_a 23.1512(13)
_cell_length_b 13.0142(7)
_cell_length_c 23.2007(13)
_cell_measurement_reflns_used 8598
_cell_measurement_temperature 296(2)
_cell_measurement_theta_max 25.53
_cell_measurement_theta_min 2.35
_cell_volume 6990.2(7)
_diffrn_ambient_temperature 296(2)
_diffrn_detector_area_resol_mean ?
_diffrn_measurement_device_type 'Bruker SMART APEX CCD area detector'
_diffrn_measurement_method 'phi and omega scans'
_diffrn_radiation_monochromator graphite
_diffrn_radiation_source 'fine-focus sealed tube'
_diffrn_radiation_type MoK\a
_diffrn_radiation_wavelength 0.71073
_diffrn_reflns_av_R_equivalents 0.0515
_diffrn_reflns_av_sigmaI/netI 0.0188
_diffrn_reflns_limit_h_max 25
_diffrn_reflns_limit_h_min -25
_diffrn_reflns_limit_k_max 14
_diffrn_reflns_limit_k_min -14
_diffrn_reflns_limit_l_max 25
_diffrn_reflns_limit_l_min -25
_diffrn_reflns_number 81015
_diffrn_reflns_theta_max 23.26
_diffrn_reflns_theta_min 1.76
_diffrn_standards_decay_% ?
_diffrn_standards_interval_count ?
_diffrn_standards_interval_time ?
_diffrn_standards_number ?
_exptl_absorpt_coefficient_mu 1.802
_exptl_absorpt_correction_T_max 0.915
_exptl_absorpt_correction_T_min 0.662
_exptl_absorpt_correction_type multi-scan
_exptl_absorpt_process_details
; Data were corrected for absorption effects using the multiscan technique
 (SADABS).   The ratio of minimum to maximum apparent transmission was
 0.72.
;
_exptl_crystal_colour black
_exptl_crystal_density_diffrn 1.834
_exptl_crystal_density_meas ?
_exptl_crystal_density_method 'not measured'
_exptl_crystal_description triangular-shaped
_exptl_crystal_F_000 3776
_exptl_crystal_size_max 0.25
_exptl_crystal_size_mid 0.20
_exptl_crystal_size_min 0.05
_refine_ls_extinction_coef ?
_refine_ls_extinction_method none
_refine_ls_goodness_of_fit_ref 1.055
_refine_ls_hydrogen_treatment mixed
_refine_ls_matrix_type full
_refine_ls_number_parameters 393
_refine_ls_number_reflns 5028
_refine_ls_number_restraints 0
_refine_ls_restrained_S_all 1.055
_refine_ls_R_factor_all 0.0355
_refine_ls_R_factor_gt 0.0270
_refine_ls_shift/su_max 0.056
_refine_ls_shift/su_mean 0.002
_refine_ls_structure_factor_coef Fsqd
_refine_ls_weighting_details 'calc w=1/[\s^2^(Fo^2^)+(0.0442P)^2^+1.9409P] where P=(Fo^2^+2Fc^2^)/3'
_refine_ls_weighting_scheme calc
_refine_ls_wR_factor_gt 0.0664
_refine_ls_wR_factor_ref 0.0696
_reflns_number_gt 4192
_reflns_number_total 5028
_reflns_threshold_expression >2sigma(I)
_cod_depositor_comments
;
The following automatic conversions were performed:
'_symmetry_cell_setting' value 'Orthorhombic' changed to 'orthorhombic'
according to '/home/saulius/struct/CIF-dictionaries/cif_core.dic'
dictionary named 'cif_core.dic' version 2.4.1 from 2010-06-29.

Automatic conversion script
Id: cif_fix_enum 1527 2010-12-29 10:47:43Z saulius 
;
_cod_original_sg_symbol_H-M Pbca
_cod_database_code 4000475

loop_
_symmetry_equiv_pos_as_xyz
'x, y, z'
'-x+1/2, -y, z+1/2'
'-x, y+1/2, -z+1/2'
'x+1/2, -y+1/2, -z'
'-x, -y, -z'
'x-1/2, y, -z-1/2'
'x, -y-1/2, z-1/2'
'-x-1/2, y-1/2, z'

loop_
_atom_site_label
_atom_site_type_symbol
_atom_site_fract_x
_atom_site_fract_y
_atom_site_fract_z
_atom_site_U_iso_or_equiv
_atom_site_adp_type
_atom_site_occupancy
_atom_site_symmetry_multiplicity
_atom_site_calc_flag
_atom_site_refinement_flags
_atom_site_disorder_assembly
_atom_site_disorder_group
Nb1 Nb 0.047087(13) 0.36594(2) 0.488445(13) 0.03099(10) Uani 1 1 d . . .
Nb2 Nb -0.050580(13) 0.46393(2) 0.429288(13) 0.02969(10) Uani 1 1 d . . .
Nb3 Nb 0.056503(13) 0.57816(2) 0.447115(13) 0.03106(10) Uani 1 1 d . . .
Cl1 Cl 0.12118(4) 0.43526(7) 0.42322(4) 0.0423(2) Uani 1 1 d . . .
Cl2 Cl -0.00381(4) 0.30052(7) 0.40261(4) 0.0428(2) Uani 1 1 d . . .
Cl3 Cl 0.11430(4) 0.38506(7) 0.57008(4) 0.0412(2) Uani 1 1 d . . .
Cl4 Cl -0.01286(4) 0.25096(7) 0.54666(4) 0.0436(2) Uani 1 1 d . . .
Cl5 Cl -0.12714(4) 0.36690(7) 0.47925(4) 0.0393(2) Uani 1 1 d . . .
Cl6 Cl 0.00713(4) 0.54878(8) 0.35426(4) 0.0440(2) Uani 1 1 d . . .
N1 N 0.13155(17) 0.1536(3) 0.4740(2) 0.0773(12) Uani 1 1 d . . .
N2 N -0.13109(14) 0.3936(3) 0.31251(14) 0.0546(9) Uani 1 1 d . A .
N3 N 0.14542(14) 0.7074(3) 0.35494(15) 0.0576(9) Uani 1 1 d . . .
C1 C 0.10157(17) 0.2220(3) 0.47735(17) 0.0465(10) Uani 1 1 d . . .
C2 C -0.10624(16) 0.4212(3) 0.35149(17) 0.0417(9) Uani 1 1 d . . .
C3 C 0.11796(16) 0.6634(3) 0.38721(17) 0.0444(9) Uani 1 1 d . . .
Mn1 Mn -0.14238(2) 0.30923(4) 0.22945(2) 0.03886(15) Uani 1 1 d . . .
O1 O -0.21929(10) 0.35171(18) 0.21941(10) 0.0416(6) Uani 1 1 d . A .
O2 O -0.10977(11) 0.4166(2) 0.18642(11) 0.0486(7) Uani 1 1 d . A .
N4 N -0.1687(8) 0.1927(13) 0.2784(5) 0.044(3) Uani 0.546(10) 1 d P A 1
N4' N -0.1664(9) 0.1714(15) 0.2570(7) 0.047(4) Uani 0.454(10) 1 d P A 2
N5 N -0.06544(14) 0.2460(2) 0.24332(13) 0.0454(8) Uani 1 1 d . A .
C4 C -0.05673(17) 0.4266(3) 0.16618(17) 0.0458(10) Uani 1 1 d . . .
C5 C -0.01068(17) 0.3626(3) 0.18315(18) 0.0510(10) Uani 1 1 d . A .
C6 C -0.01756(18) 0.2771(3) 0.22149(18) 0.0513(11) Uani 1 1 d . . .
H6 H 0.0156 0.2410 0.2315 0.062 Uiso 1 1 calc R A .
C7 C -0.0667(2) 0.1541(3) 0.27870(19) 0.0606(12) Uani 1 1 d . . .
H7A H -0.0340 0.1547 0.3049 0.073 Uiso 0.546(10) 1 calc PR A 1
H7B H -0.0633 0.0940 0.2542 0.073 Uiso 0.546(10) 1 calc PR A 1
H7C H -0.0331 0.1121 0.2706 0.073 Uiso 0.454(10) 1 calc PR A 2
H7D H -0.0659 0.1729 0.3191 0.073 Uiso 0.454(10) 1 calc PR A 2
C8 C -0.1218(3) 0.1475(6) 0.3128(3) 0.055(3) Uani 0.546(10) 1 d P A 1
H8A H -0.1305 0.0763 0.3216 0.066 Uiso 0.546(10) 1 calc PR A 1
H8B H -0.1176 0.1846 0.3489 0.066 Uiso 0.546(10) 1 calc PR A 1
C8' C -0.1176(4) 0.0980(7) 0.2666(5) 0.061(4) Uani 0.454(10) 1 d P A 2
H8'A H -0.1266 0.0529 0.2987 0.074 Uiso 0.454(10) 1 calc PR A 2
H8'B H -0.1120 0.0560 0.2326 0.074 Uiso 0.454(10) 1 calc PR A 2
C9 C -0.2188(2) 0.1465(4) 0.2683(3) 0.0819(16) Uani 1 1 d . . .
H9 H -0.2216 0.0773 0.2779 0.098 Uiso 1 1 calc R A 1
C10 C -0.26788(18) 0.1934(3) 0.24440(19) 0.0538(11) Uani 1 1 d . A .
C11 C -0.26668(16) 0.2949(3) 0.22237(15) 0.0438(9) Uani 1 1 d . . .
C12 C -0.04593(18) 0.5034(3) 0.12548(18) 0.0557(11) Uani 1 1 d . A .
H12 H -0.0756 0.5475 0.1146 0.067 Uiso 1 1 calc R . .
C13 C 0.0080(2) 0.5149(4) 0.1012(2) 0.0684(13) Uani 1 1 d . . .
H13 H 0.0141 0.5660 0.0739 0.082 Uiso 1 1 calc R A .
C14 C 0.0529(2) 0.4516(4) 0.1170(2) 0.0733(15) Uani 1 1 d . A .
H14 H 0.0891 0.4597 0.1000 0.088 Uiso 1 1 calc R . .
C15 C 0.04445(18) 0.3764(4) 0.1577(2) 0.0640(13) Uani 1 1 d . . .
H15 H 0.0750 0.3344 0.1687 0.077 Uiso 1 1 calc R A .
C16 C -0.31794(18) 0.3365(4) 0.20316(19) 0.0628(12) Uani 1 1 d . A .
H16 H -0.3189 0.4042 0.1905 0.075 Uiso 1 1 calc R . .
C17 C -0.3680(2) 0.2781(5) 0.2026(2) 0.0851(17) Uani 1 1 d . . .
H17 H -0.4018 0.3069 0.1882 0.102 Uiso 1 1 calc R A .
C18 C -0.3690(2) 0.1799(5) 0.2225(2) 0.0850(17) Uani 1 1 d . A .
H18 H -0.4031 0.1422 0.2220 0.102 Uiso 1 1 calc R . .
C19 C -0.3201(2) 0.1380(4) 0.2429(2) 0.0784(15) Uani 1 1 d . . .
H19 H -0.3207 0.0707 0.2563 0.094 Uiso 1 1 calc R A .
N6 N -0.21012(14) 0.4161(2) 0.03364(17) 0.0538(9) Uani 1 1 d . . .
C20 C -0.14730(18) 0.3989(4) 0.0254(2) 0.0771(15) Uani 1 1 d . . .
H20A H -0.1275 0.4638 0.0258 0.116 Uiso 1 1 calc R . .
H20B H -0.1409 0.3655 -0.0110 0.116 Uiso 1 1 calc R . .
H20C H -0.1328 0.3564 0.0559 0.116 Uiso 1 1 calc R . .
C21 C -0.2191(2) 0.4776(4) 0.0872(2) 0.0794(15) Uani 1 1 d . . .
H21A H -0.1989 0.5418 0.0840 0.119 Uiso 1 1 calc R . .
H21B H -0.2046 0.4401 0.1198 0.119 Uiso 1 1 calc R . .
H21C H -0.2596 0.4906 0.0924 0.119 Uiso 1 1 calc R . .
C22 C -0.2338(2) 0.4719(4) -0.0156(2) 0.0820(16) Uani 1 1 d . . .
H22A H -0.2129 0.5349 -0.0208 0.123 Uiso 1 1 calc R . .
H22B H -0.2738 0.4871 -0.0086 0.123 Uiso 1 1 calc R . .
H22C H -0.2304 0.4305 -0.0496 0.123 Uiso 1 1 calc R . .
C23 C -0.24045(19) 0.3153(3) 0.0406(3) 0.0934(19) Uani 1 1 d . . .
H23A H -0.2228 0.2771 0.0713 0.140 Uiso 1 1 calc R . .
H23B H -0.2377 0.2769 0.0053 0.140 Uiso 1 1 calc R . .
H23C H -0.2804 0.3272 0.0495 0.140 Uiso 1 1 calc R . .

loop_
_atom_site_aniso_label
_atom_site_aniso_U_11
_atom_site_aniso_U_22
_atom_site_aniso_U_33
_atom_site_aniso_U_23
_atom_site_aniso_U_13
_atom_site_aniso_U_12
Nb1 0.03190(19) 0.02448(17) 0.0366(2) -0.00231(13) -0.00270(14) 0.00303(13)
Nb2 0.03113(19) 0.02784(18) 0.03011(18) -0.00152(13) -0.00351(13) 0.00023(13)
Nb3 0.03197(19) 0.02863(19) 0.03259(18) 0.00246(13) -0.00135(14) -0.00158(14)
Cl1 0.0354(5) 0.0454(5) 0.0463(5) -0.0033(4) 0.0068(4) 0.0050(4)
Cl2 0.0450(5) 0.0357(5) 0.0478(5) -0.0141(4) -0.0072(4) 0.0045(4)
Cl3 0.0397(5) 0.0368(5) 0.0471(5) -0.0002(4) -0.0111(4) 0.0073(4)
Cl4 0.0461(5) 0.0276(5) 0.0572(6) 0.0095(4) -0.0027(5) -0.0004(4)
Cl5 0.0361(5) 0.0379(5) 0.0438(5) 0.0017(4) -0.0058(4) -0.0083(4)
Cl6 0.0449(5) 0.0553(6) 0.0318(5) 0.0058(4) -0.0022(4) -0.0070(4)
N1 0.072(3) 0.046(2) 0.114(3) -0.017(2) -0.007(2) 0.025(2)
N2 0.054(2) 0.069(2) 0.0412(19) -0.0138(18) -0.0135(17) 0.0051(18)
N3 0.048(2) 0.069(2) 0.056(2) 0.0198(19) -0.0024(18) -0.0151(19)
C1 0.049(2) 0.033(2) 0.058(3) -0.0057(19) -0.005(2) 0.005(2)
C2 0.042(2) 0.039(2) 0.044(2) -0.0002(18) -0.0013(19) 0.0042(18)
C3 0.042(2) 0.047(2) 0.044(2) 0.0062(19) -0.0075(19) -0.0055(19)
Mn1 0.0393(3) 0.0398(3) 0.0375(3) -0.0007(3) -0.0063(2) 0.0032(3)
O1 0.0380(15) 0.0409(15) 0.0460(15) 0.0001(12) -0.0049(11) 0.0003(12)
O2 0.0435(16) 0.0484(16) 0.0539(16) 0.0068(13) -0.0021(13) -0.0004(13)
N4 0.047(5) 0.050(7) 0.036(7) 0.004(5) 0.004(6) 0.008(5)
N4' 0.048(6) 0.047(8) 0.046(10) 0.004(7) -0.004(8) 0.007(5)
N5 0.042(2) 0.050(2) 0.0444(19) -0.0026(16) -0.0068(16) 0.0056(16)
C4 0.046(2) 0.044(2) 0.047(2) -0.0103(19) -0.0059(19) -0.0071(19)
C5 0.046(2) 0.051(3) 0.056(3) -0.013(2) -0.002(2) -0.007(2)
C6 0.037(2) 0.061(3) 0.056(3) -0.013(2) -0.014(2) 0.011(2)
C7 0.061(3) 0.062(3) 0.058(3) 0.009(2) -0.004(2) 0.018(2)
C8 0.062(5) 0.058(5) 0.045(5) 0.018(4) -0.006(4) 0.021(4)
C8' 0.087(8) 0.040(6) 0.057(7) 0.001(5) -0.009(6) 0.016(5)
C9 0.063(3) 0.052(3) 0.130(5) 0.031(3) 0.003(3) 0.000(3)
C10 0.047(2) 0.048(3) 0.066(3) 0.001(2) 0.000(2) -0.005(2)
C11 0.041(2) 0.058(3) 0.032(2) -0.0042(19) 0.0001(17) -0.002(2)
C12 0.059(3) 0.051(3) 0.057(3) -0.007(2) -0.002(2) -0.013(2)
C13 0.077(4) 0.061(3) 0.067(3) -0.010(3) 0.002(3) -0.026(3)
C14 0.065(3) 0.078(4) 0.077(4) -0.026(3) 0.017(3) -0.031(3)
C15 0.048(3) 0.065(3) 0.079(3) -0.023(3) -0.005(2) -0.006(2)
C16 0.043(3) 0.080(3) 0.065(3) 0.023(2) -0.007(2) 0.000(2)
C17 0.046(3) 0.130(5) 0.080(4) 0.027(4) -0.011(3) -0.003(3)
C18 0.049(3) 0.101(4) 0.105(4) 0.007(4) -0.006(3) -0.023(3)
C19 0.063(3) 0.061(3) 0.111(4) -0.002(3) 0.008(3) -0.013(3)
N6 0.0394(19) 0.0357(18) 0.086(3) 0.0038(18) -0.0063(18) 0.0021(15)
C20 0.039(3) 0.055(3) 0.137(5) 0.000(3) 0.003(3) 0.000(2)
C21 0.067(3) 0.089(4) 0.083(4) 0.006(3) 0.006(3) -0.016(3)
C22 0.074(4) 0.088(4) 0.084(4) 0.014(3) -0.028(3) -0.004(3)
C23 0.047(3) 0.047(3) 0.186(6) 0.009(3) -0.003(3) -0.007(2)
